data_7031448
loop_
_publ_author_name
'Phillips, Nicholas'
'Tang, Christina Y.'
'Tirfoin, R\'emi'
'Kelly, Michael J.'
'Thompson, Amber L.'
'Gutmann, Matthias J.'
'Aldridge, Simon'

_publ_section_title
;
 Modulating reactivity in iridium bis(N-heterocyclic carbene) complexes:
 influence of ring size on E-H bond activation chemistry.
;
_journal_issue 32
_journal_name_full 'Dalton transactions (Cambridge, England : 2003)'
_journal_page_first 12288
_journal_page_last 12298
_journal_paper_doi 10.1039/c4dt01398k
_journal_volume 43
_journal_year 2014
_chemical_formula_moiety 'C32 H12 B F24, C40 H50 Ir N4'
_chemical_formula_sum 'C72 H62 B F24 Ir N4'
_chemical_formula_weight 1642.29
_space_group_IT_number 14
_symmetry_cell_setting monoclinic
_symmetry_space_group_name_Hall '-P 2yn'
_symmetry_space_group_name_H-M 'P 1 21/n 1'
_atom_sites_solution_hydrogens difmap
_atom_sites_solution_primary direct
_audit_creation_date 13-11-05
_audit_creation_method CRYSTALS_ver_14.23
_cell_angle_alpha 90
_cell_angle_beta 111.9727(4)
_cell_angle_gamma 90
_cell_formula_units_Z 4
_cell_length_a 22.1025(2)
_cell_length_b 14.5368(1)
_cell_length_c 23.3691(2)
_cell_measurement_reflns_used 16156
_cell_measurement_temperature 150
_cell_measurement_theta_max 27
_cell_measurement_theta_min 5
_cell_volume 6963.08(10)
_computing_cell_refinement 'DENZO/SCALEPACK (Otwinowski & Minor, 1997)'
_computing_data_collection 'COLLECT (Nonius, 2001).'
_computing_data_reduction 'DENZO/SCALEPACK (Otwinowski & Minor, 1997)'
_computing_molecular_graphics 'CAMERON (Watkin et al., 1996)'
_computing_publication_material 'CRYSTALS (Betteridge et al., 2003)'
_computing_structure_refinement 'CRYSTALS (Betteridge et al., 2003)'
_computing_structure_solution 'SIR92 (Altomare et al., 1994)'
_diffrn_ambient_temperature 150
_diffrn_measured_fraction_theta_full 0.993
_diffrn_measured_fraction_theta_max 0.992
_diffrn_measurement_device Area
_diffrn_measurement_device_type 'Nonius KappaCCD'
_diffrn_measurement_method \w
_diffrn_radiation_monochromator graphite
_diffrn_radiation_type 'Mo K\a'
_diffrn_radiation_wavelength 0.71073
_diffrn_reflns_av_R_equivalents 0.055
_diffrn_reflns_limit_h_max 28
_diffrn_reflns_limit_h_min -28
_diffrn_reflns_limit_k_max 18
_diffrn_reflns_limit_k_min -18
_diffrn_reflns_limit_l_max 30
_diffrn_reflns_limit_l_min -30
_diffrn_reflns_number 88057
_diffrn_reflns_theta_full 26.946
_diffrn_reflns_theta_max 27.496
_diffrn_reflns_theta_min 5.158
_diffrn_standards_number 0
_exptl_absorpt_coefficient_mu 2.027
_exptl_absorpt_correction_T_max 0.75
_exptl_absorpt_correction_T_min 0.69
_exptl_absorpt_correction_type multi-scan
_exptl_absorpt_process_details 'DENZO/SCALEPACK (Otwinowski & Minor, 1997)'
_exptl_crystal_colour yellow
_exptl_crystal_density_diffrn 1.567
_exptl_crystal_density_method 'not measured'
_exptl_crystal_description block
_exptl_crystal_F_000 3280
_exptl_crystal_size_max 0.20
_exptl_crystal_size_mid 0.16
_exptl_crystal_size_min 0.14
_refine_diff_density_max 2.84
_refine_diff_density_min -2.84
_refine_ls_extinction_method None
_refine_ls_goodness_of_fit_ref 0.9852
_refine_ls_hydrogen_treatment noref
_refine_ls_matrix_type full
_refine_ls_number_parameters 1003
_refine_ls_number_reflns 15868
_refine_ls_number_restraints 324
_refine_ls_R_factor_all 0.0879
_refine_ls_R_factor_gt 0.0476
_refine_ls_shift/su_max 0.0431384
_refine_ls_shift/su_mean 0.0007632
_refine_ls_structure_factor_coef Fsqd
_refine_ls_weighting_details
;
 Method, part 1, Chebychev polynomial, (Watkin, 1994, Prince, 1982) 
 [weight] = 1.0/[A~0~*T~0~(x)+A~1~*T~1~(x) ... +A~n-1~]*T~n-1~(x)] 
 where A~i~ are the Chebychev coefficients listed below and x= Fcalc/Fmax 
 Method = Robust Weighting (Prince, 1982) 
 W = [weight] * [1-(deltaF/6*sigmaF)^2^]^2^ 
 A~i~ are: 
 3.46 3.31 0.778 
;
_refine_ls_weighting_scheme calc
_refine_ls_wR_factor_all 0.1074
_refine_ls_wR_factor_gt 0.0777
_refine_ls_wR_factor_ref 0.1074
_reflns_limit_h_max 26
_reflns_limit_h_min -28
_reflns_limit_k_max 18
_reflns_limit_k_min 0
_reflns_limit_l_max 30
_reflns_limit_l_min 0
_reflns_number_gt 10627
_reflns_number_total 15868
_reflns_threshold_expression I>2.0\s(I)
_oxford_diffrn_Wilson_B_factor 1.92
_oxford_diffrn_Wilson_scale 244.63
_oxford_refine_ls_r_factor_ref 0.0879
_oxford_refine_ls_scale 0.067276(7)
_oxford_reflns_number_all 15868
_oxford_reflns_threshold_expression_ref I>-3.0\s(I)
_oxford_structure_analysis_title 031np11
_cod_data_source_file c4dt01398k1.cif
_cod_data_source_block 9-prime
_cod_depositor_comments
;
The following automatic conversions were performed:

'_symmetry_cell_setting' value 'Monoclinic' changed to 'monoclinic'
according to
/usr/data/users/saulius/crontab/automatic-downloads/rss-feeds/RSC/lib/dictionaries/cif_core.dic
dictionary named 'cif_core.dic' version 2.4.2 from
2011-04-26.

'_atom_sites_solution_primary' value 'Direct' changed to
'direct' according to
/usr/data/users/saulius/crontab/automatic-downloads/rss-feeds/RSC/lib/dictionaries/cif_core.dic
dictionary named 'cif_core.dic' version 2.4.2 from 2011-04-26.

Automatic conversion script
Id: cif_fix_values 2281 2013-09-26 08:29:07Z andrius 

 Adding full bibliography for 7031443--7031451.cif.
;
_cod_original_sg_symbol_H-M 'P 1 21/n 1 '
_cod_original_formula_sum 'C72 H62 B1 F24 Ir1 N4'
_cod_database_code 7031448

loop_
_symmetry_equiv_pos_as_xyz
x,y,z
-x,-y,-z
-x+1/2,y+1/2,-z+1/2
x+1/2,-y+1/2,z+1/2

loop_
_atom_site_label
_atom_site_type_symbol
_atom_site_fract_x
_atom_site_fract_y
_atom_site_fract_z
_atom_site_U_iso_or_equiv
_atom_site_occupancy
_atom_site_adp_type
_atom_site_refinement_flags_posn
_atom_site_refinement_flags_occupancy
_atom_site_disorder_assembly
_atom_site_disorder_group
C2 C 0.7668(3) 0.3692(4) 1.0086(3) 0.0274 1.0000 Uani . . . .
C4 C 0.7027(3) 0.4111(4) 1.0693(3) 0.0324 1.0000 Uani . . . .
C5 C 0.6547(4) 0.4776(5) 1.0447(4) 0.0396 1.0000 Uani . . . .
C6 C 0.6616(4) 0.5504(5) 1.0012(4) 0.0552 1.0000 Uani . . . .
C7 C 0.6007(4) 0.4745(6) 1.0621(4) 0.0521 1.0000 Uani . . . .
C8 C 0.5954(4) 0.4080(6) 1.1026(4) 0.0576 1.0000 Uani . . . .
C9 C 0.6445(4) 0.3444(6) 1.1264(4) 0.0497 1.0000 Uani . . . .
C10 C 0.6993(3) 0.3447(5) 1.1115(3) 0.0362 1.0000 Uani . . . .
C11 C 0.7527(4) 0.2751(6) 1.1390(4) 0.0505 1.0000 Uani . . . .
C12 C 0.8119(4) 0.4785(6) 1.0954(4) 0.0494 1.0000 Uani . . . .
C13 C 0.8496(5) 0.5194(6) 1.0603(5) 0.0650 1.0000 Uani . . . .
C14 C 0.8758(3) 0.4441(5) 1.0313(4) 0.0412 1.0000 Uani . . . .
C16 C 0.8275(3) 0.3260(5) 0.9496(3) 0.0342 1.0000 Uani . . . .
C17 C 0.8062(3) 0.3622(5) 0.8902(3) 0.0393 1.0000 Uani . . . .
C18 C 0.8175(4) 0.3112(7) 0.8444(4) 0.0543 1.0000 Uani . . . .
C19 C 0.8486(4) 0.2262(7) 0.8585(4) 0.0559 1.0000 Uani . . . .
C20 C 0.8701(4) 0.1924(6) 0.9171(4) 0.0512 1.0000 Uani . . . .
C21 C 0.8607(3) 0.2403(5) 0.9644(3) 0.0401 1.0000 Uani . . . .
C22 C 0.8865(4) 0.2033(5) 1.0295(4) 0.0522 1.0000 Uani . . . .
C23 C 0.7755(4) 0.4566(6) 0.8773(4) 0.0548 1.0000 Uani . . . .
C24 C 0.6457(3) 0.1700(4) 0.9027(3) 0.0271 1.0000 Uani . . . .
C26 C 0.5332(3) 0.1484(5) 0.8220(4) 0.0464 1.0000 Uani . . . .
C27 C 0.5332(4) 0.0620(6) 0.8581(5) 0.0624 1.0000 Uani . . . .
C28 C 0.5984(4) 0.0145(5) 0.8767(4) 0.0505 1.0000 Uani . . . .
C30 C 0.7101(4) 0.0394(4) 0.9541(3) 0.0340 1.0000 Uani . . . .
C31 C 0.7572(4) 0.0099(5) 0.9317(4) 0.0448 1.0000 Uani . . . .
C32 C 0.7490(4) 0.0222(6) 0.8657(4) 0.0568 1.0000 Uani . . . .
C33 C 0.8134(4) -0.0310(6) 0.9736(5) 0.0619 1.0000 Uani . . . .
C34 C 0.8208(5) -0.0405(6) 1.0347(5) 0.0767 1.0000 Uani . . . .
C35 C 0.7732(6) -0.0134(6) 1.0554(4) 0.0669 1.0000 Uani . . . .
C36 C 0.7158(4) 0.0269(5) 1.0152(3) 0.0479 1.0000 Uani . . . .
C37 C 0.6630(5) 0.0576(6) 1.0365(4) 0.0614 1.0000 Uani . . . .
C38 C 0.5896(3) 0.3023(5) 0.8519(3) 0.0358 1.0000 Uani . . . .
C39 C 0.5574(4) 0.3547(5) 0.8815(4) 0.0429 1.0000 Uani . . . .
C40 C 0.5248(4) 0.3135(6) 0.9216(4) 0.0606 1.0000 Uani . . . .
C41 C 0.5533(4) 0.4493(6) 0.8708(5) 0.0586 1.0000 Uani . . . .
C42 C 0.5806(5) 0.4884(6) 0.8329(5) 0.0681 1.0000 Uani . . . .
C43 C 0.6114(4) 0.4351(6) 0.8039(4) 0.0594 1.0000 Uani . . . .
C44 C 0.6162(3) 0.3401(5) 0.8122(3) 0.0437 1.0000 Uani . . . .
C45 C 0.6458(4) 0.2807(8) 0.7767(4) 0.0612 1.0000 Uani . . . .
C47 C 0.5357(4) 0.4578(5) 0.6289(4) 0.0413 1.0000 Uani . . . .
C50 C 0.4953(3) 0.4934(5) 0.6625(3) 0.0307 1.0000 Uani . . . .
C51 C 0.4596(3) 0.4337(4) 0.6837(3) 0.0316 1.0000 Uani . . . .
C52 C 0.4237(3) 0.4711(4) 0.7159(3) 0.0274 1.0000 Uani . . . .
C53 C 0.4230(3) 0.5658(4) 0.7253(3) 0.0278 1.0000 Uani . . . .
C54 C 0.4580(3) 0.6273(4) 0.7033(3) 0.0241 1.0000 Uani . . . .
C55 C 0.4948(3) 0.5873(4) 0.6725(3) 0.0265 1.0000 Uani . . . .
C57 C 0.4812(3) 0.7978(4) 0.6687(3) 0.0263 1.0000 Uani . . . .
C58 C 0.4589(3) 0.7760(5) 0.6061(3) 0.0281 1.0000 Uani . . . .
C59 C 0.4753(3) 0.8273(5) 0.5641(3) 0.0347 1.0000 Uani . . . .
C60 C 0.5130(3) 0.9051(5) 0.5823(3) 0.0373 1.0000 Uani . . . .
C61 C 0.5329(3) 0.9319(5) 0.6434(3) 0.0339 1.0000 Uani . . . .
C62 C 0.5177(3) 0.8788(4) 0.6856(3) 0.0307 1.0000 Uani . . . .
C63 C 0.5703(4) 1.0192(6) 0.6650(4) 0.0507 1.0000 Uani . . . .
C67 C 0.4506(4) 0.7975(6) 0.4983(3) 0.0489 1.0000 Uani . . . .
C71 C 0.3900(3) 0.7798(4) 0.7136(2) 0.0245 1.0000 Uani . . . .
C72 C 0.3869(3) 0.8652(4) 0.7404(3) 0.0282 1.0000 Uani . . . .
C73 C 0.3281(3) 0.9072(4) 0.7347(3) 0.0291 1.0000 Uani . . . .
C74 C 0.2691(3) 0.8661(5) 0.6995(3) 0.0338 1.0000 Uani . . . .
C75 C 0.2708(3) 0.7834(5) 0.6709(3) 0.0330 1.0000 Uani . . . .
C76 C 0.3297(3) 0.7403(5) 0.6777(3) 0.0317 1.0000 Uani . . . .
C77 C 0.20992(19) 0.7436(3) 0.6279(2) 0.0699 1.0000 Uani D . . .
C81 C 0.3302(2) 0.9959(2) 0.76650(19) 0.0487 1.0000 Uani D . . .
C85 C 0.5166(3) 0.7495(4) 0.7876(3) 0.0248 1.0000 Uani . . . .
C86 C 0.5043(3) 0.7662(5) 0.8411(3) 0.0273 1.0000 Uani . . . .
C87 C 0.5544(3) 0.7742(5) 0.8991(3) 0.0353 1.0000 Uani . . . .
C88 C 0.6186(3) 0.7639(5) 0.9060(3) 0.0368 1.0000 Uani . . . .
C89 C 0.6329(3) 0.7448(4) 0.8543(3) 0.0363 1.0000 Uani . . . .
C90 C 0.5826(3) 0.7387(5) 0.7967(3) 0.0300 1.0000 Uani . . . .
C91 C 0.70050(17) 0.7312(4) 0.8592(3) 0.0653 1.0000 Uani D . . .
C95 C 0.5377(4) 0.7947(6) 0.9541(3) 0.0488 1.0000 Uani . . . .
C99 C 0.3849(3) 0.4087(5) 0.7399(4) 0.0381 1.0000 Uani . . . .
F46 F 0.5419(2) 0.3656(3) 0.6307(2) 0.0539 1.0000 Uani . . . .
F48 F 0.5120(3) 0.4806(4) 0.5691(2) 0.0641 1.0000 Uani . . . .
F49 F 0.5972(2) 0.4914(3) 0.6510(2) 0.0576 1.0000 Uani . . . .
F64 F 0.5307(3) 1.0878(4) 0.6690(3) 0.0697 1.0000 Uani . . . .
F65 F 0.5977(3) 1.0505(3) 0.6277(3) 0.0738 1.0000 Uani . . . .
F66 F 0.6174(3) 1.0121(4) 0.7205(3) 0.0965 1.0000 Uani . . . .
F68 F 0.4848(2) 0.8321(4) 0.4669(2) 0.0714 1.0000 Uani . . . .
F69 F 0.3887(2) 0.8246(4) 0.4677(2) 0.0685 1.0000 Uani . . . .
F70 F 0.4517(3) 0.7067(4) 0.4920(2) 0.0848 1.0000 Uani . . . .
F96 F 0.5424(3) 0.7197(5) 0.9884(2) 0.0893 1.0000 Uani . . . .
F97 F 0.5792(3) 0.8517(5) 0.9931(3) 0.0981 1.0000 Uani . . . .
F98 F 0.4783(3) 0.8241(5) 0.9413(2) 0.0999 1.0000 Uani . . . .
F100 F 0.3212(2) 0.4134(4) 0.7061(2) 0.0630 1.0000 Uani . . . .
F101 F 0.4012(3) 0.3208(3) 0.7411(3) 0.0757 1.0000 Uani . . . .
F102 F 0.3905(3) 0.4306(4) 0.7974(2) 0.0651 1.0000 Uani . . . .
F400 F 0.7461(3) 0.7453(8) 0.9154(3) 0.0825 0.600(11) Uani D P 1 1
F401 F 0.7174(4) 0.7893(6) 0.8231(4) 0.0693 0.600(11) Uani D P 1 1
F402 F 0.7131(4) 0.6487(5) 0.8418(5) 0.0802 0.600(11) Uani D P 1 1
F403 F 0.7360(5) 0.6841(10) 0.9108(5) 0.0724 0.400(11) Uani D P 1 2
F404 F 0.7357(5) 0.8058(7) 0.8619(8) 0.0823 0.400(11) Uani D P 1 2
F405 F 0.7056(6) 0.6830(10) 0.8118(5) 0.0731 0.400(11) Uani D P 1 2
F500 F 0.1640(7) 0.7963(11) 0.5863(8) 0.0731 0.228(7) Uani D P 2 1
F501 F 0.1865(8) 0.7161(16) 0.6705(6) 0.0794 0.228(7) Uani D P 2 1
F502 F 0.2022(9) 0.6732(11) 0.5874(8) 0.0838 0.228(7) Uani D P 2 1
F503 F 0.2088(3) 0.7314(5) 0.5688(3) 0.0837 0.772(7) Uani D P 2 2
F504 F 0.1558(3) 0.7832(5) 0.6235(3) 0.0822 0.772(7) Uani D P 2 2
F505 F 0.2042(3) 0.6520(4) 0.6369(3) 0.0663 0.772(7) Uani D P 2 2
F600 F 0.3629(7) 1.0590(7) 0.7466(7) 0.0512 0.55(3) Uani D P 3 1
F601 F 0.3637(9) 0.9884(6) 0.8280(3) 0.0541 0.55(3) Uani D P 3 1
F602 F 0.2730(4) 1.0355(9) 0.7601(8) 0.0591 0.55(3) Uani D P 3 1
F603 F 0.3762(6) 1.0565(9) 0.7669(9) 0.0484 0.45(3) Uani D P 3 2
F604 F 0.3371(11) 0.9859(8) 0.8255(4) 0.0617 0.45(3) Uani D P 3 2
F605 F 0.2724(4) 1.0394(9) 0.7385(8) 0.0472 0.45(3) Uani D P 3 2
Ir1 Ir 0.706491(12) 0.271803(16) 0.953055(12) 0.0241 1.0000 Uani . . . .
N3 N 0.7606(3) 0.4167(4) 1.0547(3) 0.0324 1.0000 Uani . . . .
N15 N 0.8219(3) 0.3805(4) 0.9980(3) 0.0321 1.0000 Uani . . . .
N25 N 0.5908(2) 0.2033(4) 0.8592(2) 0.0308 1.0000 Uani . . . .
N29 N 0.6506(3) 0.0793(4) 0.9106(3) 0.0324 1.0000 Uani . . . .
B56 B 0.4603(3) 0.7380(5) 0.7180(3) 0.0244 1.0000 Uani . . . .
H61 H 0.6228 0.5889 0.9859 0.0849 1.0000 Uiso . . . .
H63 H 0.6987 0.5900 1.0222 0.0849 1.0000 Uiso . . . .
H62 H 0.6677 0.5215 0.9661 0.0851 1.0000 Uiso . . . .
H71 H 0.5673 0.5194 1.0455 0.0652 1.0000 Uiso . . . .
H81 H 0.5580 0.4061 1.1137 0.0712 1.0000 Uiso . . . .
H91 H 0.6406 0.2995 1.1546 0.0612 1.0000 Uiso . . . .
H111 H 0.7411 0.2319 1.1652 0.0792 1.0000 Uiso . . . .
H112 H 0.7933 0.3060 1.1638 0.0792 1.0000 Uiso . . . .
H113 H 0.7602 0.2406 1.1065 0.0792 1.0000 Uiso . . . .
H122 H 0.8421 0.4420 1.1305 0.0644 1.0000 Uiso . . . .
H121 H 0.7923 0.5270 1.1124 0.0643 1.0000 Uiso . . . .
H132 H 0.8854 0.5588 1.0869 0.0791 1.0000 Uiso . . . .
H131 H 0.8198 0.5604 1.0261 0.0794 1.0000 Uiso . . . .
H141 H 0.9107 0.4102 1.0642 0.0543 1.0000 Uiso . . . .
H142 H 0.8945 0.4692 1.0027 0.0543 1.0000 Uiso . . . .
H181 H 0.8036 0.3353 0.8033 0.0682 1.0000 Uiso . . . .
H191 H 0.8546 0.1902 0.8267 0.0692 1.0000 Uiso . . . .
H201 H 0.8925 0.1345 0.9257 0.0641 1.0000 Uiso . . . .
H221 H 0.8854 0.1371 1.0293 0.0823 1.0000 Uiso . . . .
H223 H 0.9311 0.2233 1.0516 0.0823 1.0000 Uiso . . . .
H222 H 0.8597 0.2254 1.0515 0.0823 1.0000 Uiso . . . .
H231 H 0.7610 0.4701 0.8334 0.0861 1.0000 Uiso . . . .
H232 H 0.8070 0.5037 0.9005 0.0862 1.0000 Uiso . . . .
H233 H 0.7383 0.4583 0.8903 0.0860 1.0000 Uiso . . . .
H262 H 0.4930 0.1833 0.8134 0.0600 1.0000 Uiso . . . .
H261 H 0.5364 0.1317 0.7824 0.0601 1.0000 Uiso . . . .
H272 H 0.5250 0.0798 0.8961 0.0803 1.0000 Uiso . . . .
H271 H 0.4980 0.0204 0.8341 0.0801 1.0000 Uiso . . . .
H281 H 0.6001 -0.0391 0.9029 0.0642 1.0000 Uiso . . . .
H282 H 0.6052 -0.0068 0.8393 0.0643 1.0000 Uiso . . . .
H321 H 0.7878 -0.0004 0.8593 0.0872 1.0000 Uiso . . . .
H323 H 0.7433 0.0870 0.8544 0.0873 1.0000 Uiso . . . .
H322 H 0.7115 -0.0118 0.8388 0.0872 1.0000 Uiso . . . .
H331 H 0.8464 -0.0527 0.9608 0.0802 1.0000 Uiso . . . .
H341 H 0.8599 -0.0673 1.0627 0.0891 1.0000 Uiso . . . .
H351 H 0.7798 -0.0214 1.0974 0.0843 1.0000 Uiso . . . .
H371 H 0.6771 0.0517 1.0808 0.0932 1.0000 Uiso . . . .
H372 H 0.6527 0.1219 1.0254 0.0932 1.0000 Uiso . . . .
H373 H 0.6238 0.0220 1.0170 0.0932 1.0000 Uiso . . . .
H402 H 0.5333 0.3504 0.9582 0.0941 1.0000 Uiso . . . .
H401 H 0.5415 0.2515 0.9346 0.0942 1.0000 Uiso . . . .
H403 H 0.4780 0.3100 0.8994 0.0942 1.0000 Uiso . . . .
H411 H 0.5312 0.4872 0.8902 0.0733 1.0000 Uiso . . . .
H421 H 0.5785 0.5537 0.8271 0.0812 1.0000 Uiso . . . .
H431 H 0.6301 0.4638 0.7779 0.0763 1.0000 Uiso . . . .
H451 H 0.6654 0.3180 0.7541 0.0951 1.0000 Uiso . . . .
H453 H 0.6797 0.2406 0.8053 0.0952 1.0000 Uiso . . . .
H452 H 0.6123 0.2410 0.7477 0.0952 1.0000 Uiso . . . .
H511 H 0.4594 0.3696 0.6766 0.0411 1.0000 Uiso . . . .
H531 H 0.3975 0.5900 0.7473 0.0364 1.0000 Uiso . . . .
H551 H 0.5211 0.6258 0.6585 0.0342 1.0000 Uiso . . . .
H581 H 0.4319 0.7232 0.5917 0.0372 1.0000 Uiso . . . .
H601 H 0.5251 0.9393 0.5542 0.0473 1.0000 Uiso . . . .
H621 H 0.5330 0.8979 0.7275 0.0390 1.0000 Uiso . . . .
H721 H 0.4273 0.8959 0.7641 0.0344 1.0000 Uiso . . . .
H741 H 0.2285 0.8942 0.6951 0.0432 1.0000 Uiso . . . .
H761 H 0.3287 0.6835 0.6573 0.0420 1.0000 Uiso . . . .
H861 H 0.4601 0.7727 0.8379 0.0351 1.0000 Uiso . . . .
H881 H 0.6522 0.7697 0.9455 0.0463 1.0000 Uiso . . . .
H901 H 0.5934 0.7260 0.7618 0.0403 1.0000 Uiso . . . .
H24 H 0.6517 0.2897 0.9858 0.0765 1.0000 Uiso . . . .
H26 H 0.7541 0.1946 1.0070 0.0788 1.0000 Uiso . . . .

loop_
_atom_site_aniso_label
_atom_site_aniso_U_11
_atom_site_aniso_U_22
_atom_site_aniso_U_33
_atom_site_aniso_U_23
_atom_site_aniso_U_13
_atom_site_aniso_U_12
C2 0.024(3) 0.021(3) 0.037(3) 0.001(3) 0.012(3) -0.001(2)
C4 0.030(3) 0.027(3) 0.045(4) -0.007(3) 0.020(3) -0.003(3)
C5 0.040(4) 0.036(4) 0.046(4) -0.005(3) 0.020(3) 0.006(3)
C6 0.064(5) 0.032(4) 0.072(6) 0.009(4) 0.028(5) 0.014(4)
C7 0.040(4) 0.052(5) 0.065(5) -0.013(4) 0.021(4) 0.011(4)
C8 0.053(5) 0.060(6) 0.078(6) -0.013(5) 0.044(5) -0.005(4)
C9 0.056(5) 0.046(5) 0.060(5) -0.002(4) 0.037(4) -0.008(4)
C10 0.041(4) 0.033(4) 0.039(4) -0.004(3) 0.020(3) -0.003(3)
C11 0.057(5) 0.043(4) 0.052(4) 0.006(4) 0.020(4) 0.003(4)
C12 0.040(4) 0.053(5) 0.063(5) -0.035(4) 0.028(4) -0.024(4)
C13 0.068(6) 0.063(6) 0.080(7) -0.041(5) 0.047(5) -0.033(5)
C14 0.035(4) 0.039(4) 0.055(5) -0.026(4) 0.023(4) -0.019(3)
C16 0.029(3) 0.036(4) 0.042(4) -0.012(3) 0.017(3) -0.007(3)
C17 0.029(3) 0.043(4) 0.040(4) -0.006(3) 0.007(3) -0.002(3)
C18 0.056(5) 0.068(6) 0.040(4) -0.012(4) 0.020(4) -0.021(5)
C19 0.057(5) 0.059(5) 0.065(5) -0.028(5) 0.039(4) -0.014(5)
C20 0.050(5) 0.045(4) 0.066(6) -0.015(4) 0.031(4) -0.005(4)
C21 0.039(4) 0.036(4) 0.049(4) -0.011(3) 0.020(3) -0.007(3)
C22 0.044(4) 0.048(5) 0.062(5) 0.012(4) 0.017(4) 0.002(4)
C23 0.049(5) 0.056(5) 0.053(5) 0.012(4) 0.011(4) 0.009(4)
C24 0.026(3) 0.029(3) 0.024(3) -0.001(2) 0.006(2) -0.002(3)
C26 0.030(4) 0.039(4) 0.057(5) -0.004(4) 0.001(3) -0.004(3)
C27 0.039(4) 0.037(4) 0.094(7) -0.005(5) 0.004(5) -0.016(4)
C28 0.047(5) 0.028(4) 0.064(5) -0.004(4) 0.007(4) -0.010(3)
C30 0.031(3) 0.025(3) 0.036(3) 0.004(3) 0.001(3) -0.002(3)
C31 0.043(4) 0.029(4) 0.056(5) -0.003(3) 0.011(4) 0.001(3)
C32 0.047(5) 0.059(6) 0.066(6) -0.012(5) 0.023(4) -0.002(4)
C33 0.048(5) 0.038(5) 0.081(7) 0.001(5) 0.002(5) 0.003(4)
C34 0.062(6) 0.040(5) 0.085(8) 0.011(5) -0.022(6) 0.001(5)
C35 0.078(7) 0.044(5) 0.052(6) 0.016(4) -0.007(5) -0.010(5)
C36 0.064(5) 0.034(4) 0.035(4) 0.001(3) 0.006(4) -0.013(4)
C37 0.089(7) 0.052(5) 0.049(5) 0.002(4) 0.033(5) -0.022(5)
C38 0.030(3) 0.033(4) 0.035(4) 0.004(3) 0.002(3) -0.004(3)
C39 0.046(4) 0.032(4) 0.050(5) -0.001(3) 0.018(4) 0.005(3)
C40 0.053(5) 0.067(6) 0.068(6) -0.007(5) 0.030(5) 0.007(4)
C41 0.049(5) 0.036(5) 0.074(6) -0.008(4) 0.002(5) 0.008(4)
C42 0.049(5) 0.030(4) 0.089(7) 0.013(5) -0.015(5) -0.003(4)
C43 0.044(5) 0.055(5) 0.055(5) 0.027(4) -0.009(4) -0.016(4)
C44 0.035(4) 0.044(4) 0.041(4) 0.007(3) 0.000(3) -0.009(3)
C45 0.056(5) 0.087(7) 0.043(4) 0.001(5) 0.022(4) -0.013(5)
C47 0.049(4) 0.032(4) 0.049(5) -0.003(3) 0.025(4) 0.001(3)
C50 0.030(3) 0.032(3) 0.030(3) -0.001(3) 0.011(3) 0.004(3)
C51 0.032(3) 0.025(3) 0.034(4) -0.004(3) 0.008(3) -0.005(3)
C52 0.030(3) 0.024(3) 0.027(3) 0.000(3) 0.010(3) -0.004(3)
C53 0.025(3) 0.030(3) 0.030(3) 0.001(3) 0.011(3) -0.003(3)
C54 0.021(3) 0.028(3) 0.020(3) 0.002(2) 0.005(2) -0.003(2)
C55 0.025(3) 0.029(3) 0.025(3) 0.003(3) 0.009(3) 0.001(3)
C57 0.020(3) 0.029(3) 0.029(3) 0.003(2) 0.008(2) 0.006(2)
C58 0.030(3) 0.028(3) 0.026(3) 0.008(3) 0.011(2) 0.009(3)
C59 0.037(4) 0.042(4) 0.027(3) 0.013(3) 0.014(3) 0.014(3)
C60 0.035(4) 0.043(4) 0.041(4) 0.021(3) 0.023(3) 0.014(3)
C61 0.032(3) 0.031(3) 0.041(4) 0.016(3) 0.015(3) 0.003(3)
C62 0.030(3) 0.029(3) 0.032(3) 0.002(3) 0.011(3) 0.000(3)
C63 0.052(5) 0.042(5) 0.061(5) 0.020(4) 0.025(4) -0.004(4)
C67 0.063(5) 0.061(6) 0.030(4) 0.012(3) 0.025(4) 0.018(4)
C71 0.028(3) 0.022(3) 0.022(3) 0.001(3) 0.007(2) 0.000(3)
C72 0.028(3) 0.030(3) 0.028(3) 0.004(3) 0.012(3) 0.003(3)
C73 0.037(3) 0.027(3) 0.028(3) 0.000(3) 0.018(3) 0.006(3)
C74 0.029(3) 0.037(4) 0.039(4) 0.007(3) 0.017(3) 0.004(3)
C75 0.025(3) 0.034(4) 0.037(3) 0.006(3) 0.008(3) -0.001(3)
C76 0.028(3) 0.034(4) 0.031(3) -0.001(3) 0.008(3) -0.002(3)
C77 0.041(3) 0.062(4) 0.089(4) -0.008(3) 0.003(3) -0.007(3)
C81 0.055(3) 0.051(3) 0.041(3) -0.010(3) 0.019(3) 0.012(2)
C85 0.029(3) 0.017(3) 0.028(3) 0.005(2) 0.010(2) -0.004(2)
C86 0.029(3) 0.025(3) 0.026(3) 0.000(3) 0.007(2) -0.005(3)
C87 0.044(4) 0.029(3) 0.027(3) 0.005(3) 0.006(3) 0.003(3)
C88 0.033(3) 0.030(3) 0.033(3) 0.006(3) -0.003(3) 0.000(3)
C89 0.028(3) 0.030(4) 0.043(4) 0.007(3) 0.004(3) 0.000(3)
C90 0.029(3) 0.025(3) 0.032(3) 0.005(3) 0.008(3) 0.000(3)
C91 0.029(3) 0.069(4) 0.087(4) 0.007(3) 0.008(3) 0.006(3)
C95 0.054(5) 0.063(6) 0.027(4) -0.001(3) 0.012(3) -0.004(4)
C99 0.035(4) 0.031(4) 0.045(4) 0.001(3) 0.011(3) -0.008(3)
F46 0.072(3) 0.033(2) 0.072(3) -0.005(2) 0.045(3) 0.006(2)
F48 0.090(4) 0.073(4) 0.039(3) 0.006(2) 0.036(3) 0.023(3)
F49 0.048(3) 0.058(3) 0.084(4) -0.016(3) 0.043(3) -0.005(2)
F64 0.078(4) 0.047(3) 0.091(4) -0.008(3) 0.040(3) -0.006(3)
F65 0.078(4) 0.055(3) 0.105(4) 0.029(3) 0.054(3) -0.013(3)
F66 0.081(4) 0.083(4) 0.080(4) 0.037(3) -0.022(3) -0.050(3)
F68 0.068(3) 0.119(5) 0.037(3) 0.018(3) 0.031(2) 0.014(3)
F69 0.050(3) 0.111(5) 0.037(3) 0.003(3) 0.009(2) 0.009(3)
F70 0.148(6) 0.072(4) 0.037(3) -0.005(3) 0.038(3) 0.017(4)
F96 0.127(5) 0.092(4) 0.072(4) 0.032(4) 0.065(4) 0.018(4)
F97 0.126(5) 0.117(5) 0.059(4) -0.050(4) 0.044(4) -0.053(4)
F98 0.079(4) 0.182(7) 0.032(3) -0.011(3) 0.013(3) 0.063(4)
F100 0.039(3) 0.070(3) 0.074(3) 0.017(3) 0.014(2) -0.016(2)
F101 0.093(4) 0.028(2) 0.137(5) 0.020(3) 0.079(4) 0.003(2)
F102 0.082(4) 0.073(4) 0.047(3) -0.002(3) 0.033(3) -0.032(3)
F400 0.032(4) 0.110(7) 0.082(5) -0.002(5) -0.006(3) -0.002(4)
F401 0.029(4) 0.085(5) 0.089(5) 0.009(5) 0.017(4) -0.007(4)
F402 0.038(4) 0.054(5) 0.132(6) 0.000(5) 0.014(5) 0.016(4)
F403 0.033(5) 0.084(7) 0.087(6) 0.022(6) 0.007(5) 0.012(5)
F404 0.038(5) 0.069(6) 0.118(7) 0.002(6) 0.004(6) -0.004(4)
F405 0.036(5) 0.088(7) 0.083(6) 0.006(6) 0.008(5) 0.026(5)
F500 0.039(6) 0.058(7) 0.096(8) 0.002(7) -0.005(6) -0.016(6)
F501 0.052(6) 0.067(7) 0.085(7) 0.004(7) -0.014(5) -0.020(6)
F502 0.055(7) 0.070(7) 0.106(7) -0.017(6) 0.006(7) -0.011(7)
F503 0.068(4) 0.081(5) 0.075(4) -0.009(4) -0.003(3) -0.022(4)
F504 0.029(3) 0.088(5) 0.109(5) -0.035(4) 0.002(3) 0.006(3)
F505 0.045(3) 0.046(3) 0.080(4) 0.004(3) -0.009(3) -0.019(3)
F600 0.066(5) 0.037(4) 0.036(5) -0.014(4) 0.003(4) -0.007(4)
F601 0.069(6) 0.059(5) 0.039(4) -0.012(4) 0.027(4) 0.020(4)
F602 0.053(4) 0.064(5) 0.062(6) -0.028(5) 0.025(4) 0.015(4)
F603 0.048(5) 0.047(5) 0.040(6) -0.020(5) 0.005(4) 0.001(4)
F604 0.079(6) 0.067(5) 0.044(4) -0.008(4) 0.029(4) 0.031(5)
F605 0.057(5) 0.048(5) 0.040(5) -0.013(5) 0.021(4) 0.019(4)
Ir1 0.02431(10) 0.01875(9) 0.02916(11) -0.00135(12) 0.00979(8) -0.00149(12)
N3 0.027(3) 0.035(3) 0.039(3) -0.018(3) 0.017(2) -0.010(2)
N15 0.031(3) 0.031(3) 0.038(3) -0.011(2) 0.017(2) -0.009(2)
N25 0.026(3) 0.031(3) 0.031(3) -0.003(2) 0.005(2) -0.002(2)
N29 0.027(3) 0.019(3) 0.043(3) -0.002(2) 0.003(2) -0.005(2)
B56 0.021(3) 0.028(4) 0.025(3) 0.000(3) 0.010(3) -0.002(3)

loop_
_atom_type_symbol
_atom_type_scat_dispersion_real
_atom_type_scat_dispersion_imag
_atom_type_scat_Cromer_Mann_a1
_atom_type_scat_Cromer_Mann_b1
_atom_type_scat_Cromer_Mann_a2
_atom_type_scat_Cromer_Mann_b2
_atom_type_scat_Cromer_Mann_a3
_atom_type_scat_Cromer_Mann_b3
_atom_type_scat_Cromer_Mann_a4
_atom_type_scat_Cromer_Mann_b4
_atom_type_scat_Cromer_Mann_c
_atom_type_scat_source
C 0.0033 0.0016 2.3100 20.8439 1.0200 10.2075 1.5886 0.5687 0.8650 51.6512 0.2156 'International Tables Vol C 4.2.6.8 and 6.1.1.4'
H 0.0000 0.0000 0.4930 10.5109 0.3229 26.1257 0.1402 3.1424 0.0408 57.7998 0.0030 'International Tables Vol C 4.2.6.8 and 6.1.1.4'
Ir -1.4442 7.9887 27.3049 1.5928 16.7296 8.8655 15.6115 0.4179 5.8338 45.0011 11.4722 'International Tables Vol C 4.2.6.8 and 6.1.1.4'
N 0.0061 0.0033 12.2126 0.0057 3.1322 9.8933 2.0125 28.9975 1.1663 0.5826 -11.5290 'International Tables Vol C 4.2.6.8 and 6.1.1.4'
B 0.0013 0.0007 2.0545 23.2185 1.3326 1.0210 1.0979 60.3498 0.7068 0.1403 -0.1932 'International Tables Vol C 4.2.6.8 and 6.1.1.4'
F 0.0171 0.0103 3.5392 10.2825 2.6412 4.2944 1.5170 0.2615 1.0243 26.1476 0.2776 'International Tables Vol C 4.2.6.8 and 6.1.1.4'

loop_
_geom_angle_atom_site_label_1
_geom_angle_atom_site_label_2
_geom_angle_atom_site_label_3
_geom_angle
_geom_angle_publ_flag
Ir1 C2 N3 129.4(4) yes
Ir1 C2 N15 112.9(4) yes
N3 C2 N15 117.5(5) yes
C5 C4 C10 122.3(6) yes
C5 C4 N3 118.1(6) yes
C10 C4 N3 119.4(6) yes
C4 C5 C6 120.6(7) yes
C4 C5 C7 117.4(7) yes
C6 C5 C7 122.0(7) yes
C5 C6 H61 110.6 no
C5 C6 H63 110.6 no
H61 C6 H63 107.9 no
C5 C6 H62 110.0 no
H61 C6 H62 108.6 no
H63 C6 H62 109.0 no
C5 C7 C8 121.3(7) yes
C5 C7 H71 118.4 no
C8 C7 H71 120.4 no
C7 C8 C9 119.3(7) yes
C7 C8 H81 120.4 no
C9 C8 H81 120.2 no
C8 C9 C10 122.0(7) yes
C8 C9 H91 118.5 no
C10 C9 H91 119.5 no
C4 C10 C9 117.7(7) yes
C4 C10 C11 121.6(6) yes
C9 C10 C11 120.8(7) yes
C10 C11 H111 110.7 no
C10 C11 H112 110.1 no
H111 C11 H112 108.9 no
C10 C11 H113 110.3 no
H111 C11 H113 108.6 no
H112 C11 H113 108.2 no
C13 C12 N3 109.9(6) yes
C13 C12 H122 108.9 no
N3 C12 H122 108.8 no
C13 C12 H121 110.9 no
N3 C12 H121 110.2 no
H122 C12 H121 108.0 no
C12 C13 C14 110.2(7) yes
C12 C13 H132 111.5 no
C14 C13 H132 110.6 no
C12 C13 H131 109.5 no
C14 C13 H131 108.4 no
H132 C13 H131 106.6 no
C13 C14 N15 108.6(6) yes
C13 C14 H141 109.2 no
N15 C14 H141 109.6 no
C13 C14 H142 111.6 no
N15 C14 H142 109.7 no
H141 C14 H142 108.1 no
C17 C16 C21 121.7(6) yes
C17 C16 N15 118.9(6) yes
C21 C16 N15 119.0(6) yes
C16 C17 C18 118.2(7) yes
C16 C17 C23 120.2(7) yes
C18 C17 C23 121.6(7) yes
C17 C18 C19 120.2(8) yes
C17 C18 H181 119.5 no
C19 C18 H181 120.3 no
C18 C19 C20 120.8(7) yes
C18 C19 H191 120.1 no
C20 C19 H191 119.1 no
C19 C20 C21 121.4(8) yes
C19 C20 H201 119.1 no
C21 C20 H201 119.5 no
C16 C21 C20 117.7(7) yes
C16 C21 C22 121.5(6) yes
C20 C21 C22 120.8(7) yes
C21 C22 H221 110.6 no
C21 C22 H223 110.8 no
H221 C22 H223 108.6 no
C21 C22 H222 109.9 no
H221 C22 H222 108.3 no
H223 C22 H222 108.6 no
C17 C23 H231 109.9 no
C17 C23 H232 110.5 no
H231 C23 H232 109.1 no
C17 C23 H233 109.1 no
H231 C23 H233 109.9 no
H232 C23 H233 108.3 no
Ir1 C24 N25 112.6(4) yes
Ir1 C24 N29 129.4(4) yes
N25 C24 N29 117.6(5) yes
C27 C26 N25 107.4(6) yes
C27 C26 H262 110.9 no
N25 C26 H262 110.9 no
C27 C26 H261 109.5 no
N25 C26 H261 109.8 no
H262 C26 H261 108.3 no
C26 C27 C28 110.0(7) yes
C26 C27 H272 108.4 no
C28 C27 H272 109.4 no
C26 C27 H271 111.1 no
C28 C27 H271 110.6 no
H272 C27 H271 107.2 no
C27 C28 N29 109.6(6) yes
C27 C28 H281 110.6 no
N29 C28 H281 109.4 no
C27 C28 H282 109.5 no
N29 C28 H282 109.1 no
H281 C28 H282 108.6 no
C31 C30 C36 123.3(7) yes
C31 C30 N29 117.8(7) yes
C36 C30 N29 118.8(7) yes
C30 C31 C32 122.2(7) yes
C30 C31 C33 117.4(8) yes
C32 C31 C33 120.5(8) yes
C31 C32 H321 110.0 no
C31 C32 H323 110.3 no
H321 C32 H323 108.4 no
C31 C32 H322 110.6 no
H321 C32 H322 108.5 no
H323 C32 H322 108.9 no
C31 C33 C34 119.9(9) yes
C31 C33 H331 120.8 no
C34 C33 H331 119.3 no
C33 C34 C35 121.7(8) yes
C33 C34 H341 118.6 no
C35 C34 H341 119.7 no
C34 C35 C36 120.6(9) yes
C34 C35 H351 119.3 no
C36 C35 H351 120.1 no
C30 C36 C35 117.0(9) yes
C30 C36 C37 121.1(7) yes
C35 C36 C37 121.9(8) yes
C36 C37 H371 110.4 no
C36 C37 H372 109.4 no
H371 C37 H372 108.6 no
C36 C37 H373 111.0 no
H371 C37 H373 109.3 no
H372 C37 H373 108.1 no
C39 C38 C44 122.8(7) yes
C39 C38 N25 118.3(6) yes
C44 C38 N25 118.7(7) yes
C38 C39 C40 123.1(7) yes
C38 C39 C41 117.4(8) yes
C40 C39 C41 119.4(8) yes
C39 C40 H402 110.5 no
C39 C40 H401 110.3 no
H402 C40 H401 108.2 no
C39 C40 H403 110.5 no
H402 C40 H403 108.5 no
H401 C40 H403 108.8 no
C39 C41 C42 120.7(9) yes
C39 C41 H411 119.6 no
C42 C41 H411 119.7 no
C41 C42 C43 120.5(8) yes
C41 C42 H421 119.5 no
C43 C42 H421 120.0 no
C42 C43 C44 121.3(8) yes
C42 C43 H431 119.0 no
C44 C43 H431 119.7 no
C43 C44 C38 117.2(8) yes
C43 C44 C45 121.3(8) yes
C38 C44 C45 121.5(7) yes
C44 C45 H451 110.8 no
C44 C45 H453 110.0 no
H451 C45 H453 108.7 no
C44 C45 H452 110.3 no
H451 C45 H452 109.1 no
H453 C45 H452 107.8 no
C50 C47 F46 113.9(6) yes
C50 C47 F48 112.9(6) yes
F46 C47 F48 106.0(6) yes
C50 C47 F49 112.9(6) yes
F46 C47 F49 105.7(6) yes
F48 C47 F49 104.7(6) yes
C47 C50 C51 120.5(6) yes
C47 C50 C55 118.5(6) yes
C51 C50 C55 121.0(6) yes
C50 C51 C52 117.7(6) yes
C50 C51 H511 121.3 no
C52 C51 H511 121.0 no
C51 C52 C53 121.0(6) yes
C51 C52 C99 119.2(6) yes
C53 C52 C99 119.8(6) yes
C52 C53 C54 122.1(6) yes
C52 C53 H531 119.4 no
C54 C53 H531 118.5 no
C53 C54 C55 115.6(6) yes
C53 C54 B56 121.8(5) yes
C55 C54 B56 122.4(5) yes
C54 C55 C50 122.6(6) yes
C54 C55 H551 118.8 no
C50 C55 H551 118.6 no
C58 C57 C62 115.4(6) yes
C58 C57 B56 122.3(5) yes
C62 C57 B56 122.1(5) yes
C57 C58 C59 122.5(6) yes
C57 C58 H581 118.9 no
C59 C58 H581 118.5 no
C58 C59 C60 120.8(6) yes
C58 C59 C67 118.9(7) yes
C60 C59 C67 120.3(6) yes
C59 C60 C61 118.3(6) yes
C59 C60 H601 121.1 no
C61 C60 H601 120.6 no
C60 C61 C62 120.5(6) yes
C60 C61 C63 120.7(6) yes
C62 C61 C63 118.9(7) yes
C57 C62 C61 122.4(6) yes
C57 C62 H621 118.9 no
C61 C62 H621 118.7 no
C61 C63 F64 111.1(7) yes
C61 C63 F65 113.8(7) yes
F64 C63 F65 105.2(6) yes
C61 C63 F66 113.3(6) yes
F64 C63 F66 106.3(8) yes
F65 C63 F66 106.7(7) yes
C59 C67 F68 113.2(7) yes
C59 C67 F69 111.7(6) yes
F68 C67 F69 105.7(6) yes
C59 C67 F70 112.9(6) yes
F68 C67 F70 106.0(7) yes
F69 C67 F70 106.9(8) yes
C72 C71 C76 115.7(5) yes
C72 C71 B56 120.3(5) yes
C76 C71 B56 123.5(5) yes
C71 C72 C73 122.9(6) yes
C71 C72 H721 118.3 no
C73 C72 H721 118.8 no
C72 C73 C74 120.2(6) yes
C72 C73 C81 118.7(6) yes
C74 C73 C81 121.1(5) yes
C73 C74 C75 118.0(6) yes
C73 C74 H741 121.1 no
C75 C74 H741 120.9 no
C74 C75 C76 121.8(6) yes
C74 C75 C77 119.4(6) yes
C76 C75 C77 118.5(6) yes
C71 C76 C75 121.3(6) yes
C71 C76 H761 119.6 no
C75 C76 H761 119.1 no
C75 C77 F500 121.4(9) yes
C75 C77 F501 96.8(8) yes
F500 C77 F501 107.92(7) yes
C75 C77 F502 128.3(9) yes
F500 C77 F502 93.50(7) yes
F501 C77 F502 107.93(7) yes
C75 C77 F503 113.9(5) yes
C75 C77 F504 117.5(5) yes
F503 C77 F504 107.86(7) yes
C75 C77 F505 113.3(5) yes
F503 C77 F505 93.52(7) yes
F504 C77 F505 108.04(7) yes
C73 C81 F600 109.8(7) yes
C73 C81 F601 111.5(5) yes
F600 C81 F601 105.65(7) yes
C73 C81 F602 117.7(7) yes
F600 C81 F602 105.77(7) yes
F601 C81 F602 105.69(7) yes
C73 C81 F603 117.1(8) yes
C73 C81 F604 113.2(6) yes
F603 C81 F604 105.71(7) yes
C73 C81 F605 108.5(7) yes
F603 C81 F605 105.77(7) yes
F604 C81 F605 105.69(7) yes
C86 C85 C90 115.1(5) yes
C86 C85 B56 125.0(5) yes
C90 C85 B56 119.9(5) yes
C85 C86 C87 122.3(6) yes
C85 C86 H861 118.9 no
C87 C86 H861 118.8 no
C86 C87 C88 120.7(6) yes
C86 C87 C95 119.4(6) yes
C88 C87 C95 119.9(6) yes
C87 C88 C89 118.8(6) yes
C87 C88 H881 120.1 no
C89 C88 H881 121.1 no
C88 C89 C90 119.9(6) yes
C88 C89 C91 121.1(6) yes
C90 C89 C91 119.1(6) yes
C85 C90 C89 123.2(6) yes
C85 C90 H901 118.1 no
C89 C90 H901 118.7 no
C89 C91 F400 115.1(5) yes
C89 C91 F401 112.4(5) yes
F400 C91 F401 103.70(7) yes
C89 C91 F402 114.9(6) yes
F400 C91 F402 105.75(7) yes
F401 C91 F402 103.74(7) yes
C89 C91 F403 111.7(6) yes
C89 C91 F404 117.2(7) yes
F403 C91 F404 103.76(7) yes
C89 C91 F405 113.7(6) yes
F403 C91 F405 105.66(7) yes
F404 C91 F405 103.75(7) yes
C87 C95 F96 111.4(7) yes
C87 C95 F97 112.8(7) yes
F96 C95 F97 102.8(6) yes
C87 C95 F98 114.8(6) yes
F96 C95 F98 104.5(7) yes
F97 C95 F98 109.5(8) yes
C52 C99 F100 112.0(6) yes
C52 C99 F101 113.7(6) yes
F100 C99 F101 106.3(6) yes
C52 C99 F102 112.4(6) yes
F100 C99 F102 105.2(6) yes
F101 C99 F102 106.6(6) yes
C24 Ir1 C2 176.1(3) yes
C24 Ir1 H24 86.8 no
C2 Ir1 H24 90.8 no
C24 Ir1 H26 92.3 no
C2 Ir1 H26 84.9 no
H24 Ir1 H26 96.6 no
C12 N3 C4 114.7(5) yes
C12 N3 C2 123.3(5) yes
C4 N3 C2 122.0(5) yes
C14 N15 C16 118.2(5) yes
C14 N15 C2 126.0(5) yes
C16 N15 C2 115.7(5) yes
C26 N25 C38 119.5(5) yes
C26 N25 C24 125.7(5) yes
C38 N25 C24 114.7(5) yes
C28 N29 C30 116.4(5) yes
C28 N29 C24 123.6(6) yes
C30 N29 C24 119.9(5) yes
C85 B56 C54 105.0(5) yes
C85 B56 C57 109.4(5) yes
C54 B56 C57 111.5(5) yes
C85 B56 C71 112.0(5) yes
C54 B56 C71 113.4(5) yes
C57 B56 C71 105.7(5) yes

loop_
_geom_bond_atom_site_label_1
_geom_bond_atom_site_label_2
_geom_bond_distance
_geom_bond_publ_flag
C2 Ir1 2.042(6) yes
C2 N3 1.330(8) yes
C2 N15 1.342(8) yes
C4 C5 1.391(9) yes
C4 C10 1.402(9) yes
C4 N3 1.443(8) yes
C5 C6 1.516(11) yes
C5 C7 1.398(10) yes
C6 H61 0.973 no
C6 H63 0.971 no
C6 H62 0.974 no
C7 C8 1.388(12) yes
C7 H71 0.954 no
C8 C9 1.375(12) yes
C8 H81 0.956 no
C9 C10 1.379(10) yes
C9 H91 0.954 no
C10 C11 1.505(10) yes
C11 H111 0.975 no
C11 H112 0.976 no
C11 H113 0.975 no
C12 C13 1.494(11) yes
C12 N3 1.480(8) yes
C12 H122 0.995 no
C12 H121 0.986 no
C13 C14 1.512(11) yes
C13 H132 0.987 no
C13 H131 1.017 no
C14 N15 1.479(8) yes
C14 H141 0.993 no
C14 H142 0.977 no
C16 C17 1.392(10) yes
C16 C21 1.421(10) yes
C16 N15 1.423(8) yes
C17 C18 1.398(10) yes
C17 C23 1.510(11) yes
C18 C19 1.393(12) yes
C18 H181 0.958 no
C19 C20 1.363(12) yes
C19 H191 0.958 no
C20 C21 1.386(10) yes
C20 H201 0.958 no
C21 C22 1.510(10) yes
C22 H221 0.963 no
C22 H223 0.972 no
C22 H222 0.972 no
C23 H231 0.973 no
C23 H232 0.982 no
C23 H233 0.978 no
C24 Ir1 2.049(6) yes
C24 N25 1.349(7) yes
C24 N29 1.330(8) yes
C26 C27 1.514(11) yes
C26 N25 1.478(8) yes
C26 H262 0.976 no
C26 H261 0.984 no
C27 C28 1.506(11) yes
C27 H272 1.006 no
C27 H271 0.978 no
C28 N29 1.471(8) yes
C28 H281 0.984 no
C28 H282 0.991 no
C30 C31 1.397(11) yes
C30 C36 1.398(10) yes
C30 N29 1.449(8) yes
C31 C32 1.495(12) yes
C31 C33 1.396(11) yes
C32 H321 0.979 no
C32 H323 0.974 no
C32 H322 0.967 no
C33 C34 1.381(15) yes
C33 H331 0.939 no
C34 C35 1.372(15) yes
C34 H341 0.950 no
C35 C36 1.393(12) yes
C35 H351 0.943 no
C36 C37 1.497(13) yes
C37 H371 0.967 no
C37 H372 0.973 no
C37 H373 0.965 no
C38 C39 1.392(10) yes
C38 C44 1.385(10) yes
C38 N25 1.449(9) yes
C39 C40 1.503(11) yes
C39 C41 1.395(11) yes
C40 H402 0.966 no
C40 H401 0.977 no
C40 H403 0.970 no
C41 C42 1.369(14) yes
C41 H411 0.954 no
C42 C43 1.365(14) yes
C42 H421 0.958 no
C43 C44 1.393(11) yes
C43 H431 0.949 no
C44 C45 1.505(12) yes
C45 H451 0.967 no
C45 H453 0.986 no
C45 H452 0.981 no
C47 C50 1.485(9) yes
C47 F46 1.347(8) yes
C47 F48 1.337(9) yes
C47 F49 1.353(9) yes
C50 C51 1.385(9) yes
C50 C55 1.385(9) yes
C51 C52 1.390(9) yes
C51 H511 0.947 no
C52 C53 1.395(8) yes
C52 C99 1.496(9) yes
C53 C54 1.400(8) yes
C53 H531 0.959 no
C54 C55 1.400(8) yes
C54 B56 1.643(9) yes
C55 H551 0.949 no
C57 C58 1.394(8) yes
C57 C62 1.398(8) yes
C57 B56 1.642(9) yes
C58 C59 1.385(8) yes
C58 H581 0.953 no
C59 C60 1.375(10) yes
C59 C67 1.490(10) yes
C60 C61 1.384(10) yes
C60 H601 0.940 no
C61 C62 1.389(9) yes
C61 C63 1.495(10) yes
C62 H621 0.951 no
C63 F64 1.352(10) yes
C63 F65 1.317(9) yes
C63 F66 1.329(9) yes
C67 F68 1.335(8) yes
C67 F69 1.343(9) yes
C67 F70 1.328(10) yes
C71 C72 1.404(8) yes
C71 C76 1.405(8) yes
C71 B56 1.634(8) yes
C72 C73 1.395(8) yes
C72 H721 0.966 no
C73 C74 1.390(9) yes
C73 C81 1.480(7) yes
C74 C75 1.383(9) yes
C74 H741 0.956 no
C75 C76 1.401(8) yes
C75 C77 1.464(7) yes
C76 H761 0.949 no
C77 F500 1.350(7) yes
C77 F501 1.344(7) yes
C77 F502 1.360(7) yes
C77 F503 1.384(6) yes
C77 F504 1.296(5) yes
C77 F505 1.362(5) yes
C81 F600 1.353(6) yes
C81 F601 1.352(6) yes
C81 F602 1.346(6) yes
C81 F603 1.343(6) yes
C81 F604 1.337(6) yes
C81 F605 1.355(6) yes
C85 C86 1.395(8) yes
C85 C90 1.403(8) yes
C85 B56 1.646(8) yes
C86 C87 1.398(8) yes
C86 H861 0.956 no
C87 C88 1.377(9) yes
C87 C95 1.493(9) yes
C88 C89 1.384(9) yes
C88 H881 0.947 no
C89 C90 1.391(8) yes
C89 C91 1.470(7) yes
C90 H901 0.949 no
C91 F400 1.339(6) yes
C91 F401 1.342(6) yes
C91 F402 1.328(6) yes
C91 F403 1.354(6) yes
C91 F404 1.322(6) yes
C91 F405 1.349(7) yes
C95 F96 1.334(9) yes
C95 F97 1.316(9) yes
C95 F98 1.304(9) yes
C99 F100 1.332(8) yes
C99 F101 1.325(8) yes
C99 F102 1.341(9) yes
Ir1 H24 1.677 no
Ir1 H26 1.722 no
